data_7046304
loop_
_publ_author_name
'Rusbridge, Elizabeth K.'
'Peng, Yan'
'Powell, Annie K.'
'Robinson, David'
'Fitzpatrick, Anthony J.'

_publ_section_title
;
 An octahedral tetrachlorido Fe(ii) complex with aminopyrazinium ligands
 from a serendipitous redox synthesis exhibiting magnetic exchange through
 non-covalent 3-D architectures.
;
_journal_issue 23
_journal_name_full 'Dalton transactions (Cambridge, England : 2003)'
_journal_page_first 7644
_journal_page_last 7648
_journal_paper_doi 10.1039/c8dt01401a
_journal_volume 47
_journal_year 2018
_chemical_formula_moiety 'C8 H12 Cl4 Fe N6'
_chemical_formula_sum 'C8 H12 Cl4 Fe N6'
_chemical_formula_weight 389.89
_space_group_crystal_system triclinic
_space_group_IT_number 2
_space_group_name_Hall '-P 1'
_space_group_name_H-M_alt 'P -1'
_symmetry_space_group_name_Hall '-P 1'
_symmetry_space_group_name_H-M 'P -1'
_atom_sites_solution_hydrogens mixed
_atom_sites_solution_primary iterative
_audit_creation_date 2017-09-29
_audit_creation_method
;
Olex2 1.2
(compiled 2016.11.07 svn.r3352 for OlexSys, GUI svn.r5261)
;
_audit_update_record
;
2017-10-03 deposited with the CCDC.
2018-05-11 downloaded from the CCDC.
;
_cell_angle_alpha 115.541(7)
_cell_angle_beta 110.288(7)
_cell_angle_gamma 96.890(6)
_cell_formula_units_Z 1
_cell_length_a 7.1768(5)
_cell_length_b 7.3352(5)
_cell_length_c 7.8852(6)
_cell_measurement_reflns_used 1466
_cell_measurement_temperature 149.99(10)
_cell_measurement_theta_max 28.4990
_cell_measurement_theta_min 3.7530
_cell_volume 333.02(6)
_computing_cell_refinement 'CrysAlisPro 1.171.38.43f (Rigaku OD, 2015)'
_computing_data_collection 'CrysAlisPro 1.171.38.43f (Rigaku OD, 2015)'
_computing_data_reduction 'CrysAlisPro 1.171.38.43f (Rigaku OD, 2015)'
_computing_molecular_graphics 'Olex2 (Dolomanov et al., 2009)'
_computing_publication_material 'Olex2 (Dolomanov et al., 2009)'
_computing_structure_refinement 'ShelXL (Sheldrick, 2015)'
_computing_structure_solution 'olex2.solve (Bourhis et al., 2015)'
_diffrn_ambient_environment N~2~
_diffrn_ambient_temperature 149.99(10)
_diffrn_detector 'CCD plate'
_diffrn_detector_area_resol_mean 15.9832
_diffrn_detector_type Sapphire3
_diffrn_measured_fraction_theta_full 0.992
_diffrn_measured_fraction_theta_max 0.953
_diffrn_measurement_details
;
List of Runs (angles in degrees, time in seconds):

  # Type    Start    End  Width  t~exp~   \w     \q     \k     \f   Frames
#--------------------------------------------------------------------------
  1  \w      1.00  28.00   0.50   11.58    --   16.16  57.00 -60.00   54
  2  \w     -1.00  83.00   0.50   11.58    --   16.16  57.00-150.00  168
  3  \w      9.00  80.00   0.50   11.58    --   16.16  57.00 120.00  142
  4  \w    -27.00  -1.00   0.50   11.58    --  -16.24 -57.00 150.00   52
  5  \w    -81.00 -40.00   0.50   11.58    --  -16.24 -19.00  30.00   82
  6  \w    -65.00   1.00   0.50   11.58    --  -16.24 -63.00 -23.43  132
  7  \w    -65.00 -11.00   0.50   11.58    --  -16.24 -57.00 -90.00  108
;
_diffrn_measurement_device 'four-circle diffractometer'
_diffrn_measurement_device_type 'Xcalibur, Sapphire3, Gemini'
_diffrn_measurement_method '\w scans'
_diffrn_orient_matrix_type 'CrysAlisPro convention (1999,Acta A55,543-557)'
_diffrn_orient_matrix_UB_11 0.0922230000
_diffrn_orient_matrix_UB_12 0.0883305000
_diffrn_orient_matrix_UB_13 0.0538884000
_diffrn_orient_matrix_UB_21 -0.0263236000
_diffrn_orient_matrix_UB_22 0.0077711000
_diffrn_orient_matrix_UB_23 -0.0915079000
_diffrn_orient_matrix_UB_31 -0.0561873000
_diffrn_orient_matrix_UB_32 0.0701321000
_diffrn_orient_matrix_UB_33 0.0333660000
_diffrn_radiation_monochromator graphite
_diffrn_radiation_probe x-ray
_diffrn_radiation_type MoK\a
_diffrn_radiation_wavelength 0.71073
_diffrn_reflns_av_R_equivalents 0.0224
_diffrn_reflns_av_unetI/netI 0.0363
_diffrn_reflns_Laue_measured_fraction_full 0.992
_diffrn_reflns_Laue_measured_fraction_max 0.953
_diffrn_reflns_limit_h_max 9
_diffrn_reflns_limit_h_min -6
_diffrn_reflns_limit_k_max 7
_diffrn_reflns_limit_k_min -9
_diffrn_reflns_limit_l_max 10
_diffrn_reflns_limit_l_min -9
_diffrn_reflns_number 2590
_diffrn_reflns_point_group_measured_fraction_full 0.992
_diffrn_reflns_point_group_measured_fraction_max 0.953
_diffrn_reflns_theta_full 25.242
_diffrn_reflns_theta_max 27.476
_diffrn_reflns_theta_min 3.192
_diffrn_source 'fine-focus sealed X-ray tube'
_diffrn_source_type 'Enhance (Mo) X-ray Source'
_exptl_absorpt_coefficient_mu 1.928
_exptl_absorpt_correction_T_max 1.00000
_exptl_absorpt_correction_T_min 0.76152
_exptl_absorpt_correction_type multi-scan
_exptl_absorpt_process_details
;
CrysAlisPro 1.171.38.43f (Rigaku Oxford Diffraction, 2015)
Empirical absorption correction using spherical harmonics,
 implemented in SCALE3 ABSPACK scaling algorithm.
;
_exptl_crystal_colour 'clear violet'
_exptl_crystal_colour_lustre clear
_exptl_crystal_colour_primary violet
_exptl_crystal_density_diffrn 1.944
_exptl_crystal_description block
_exptl_crystal_F_000 196
_exptl_crystal_preparation 'Magnetic properties'
_exptl_crystal_recrystallization_method 'Re-crystallisation from solvent: Ethanol/Acetonitrile '
_exptl_crystal_size_max 0.512
_exptl_crystal_size_mid 0.291
_exptl_crystal_size_min 0.137
_refine_diff_density_max 0.620
_refine_diff_density_min -0.426
_refine_diff_density_rms 0.088
_refine_ls_extinction_method none
_refine_ls_goodness_of_fit_ref 0.821
_refine_ls_hydrogen_treatment mixed
_refine_ls_matrix_type full
_refine_ls_number_parameters 100
_refine_ls_number_reflns 1454
_refine_ls_number_restraints 0
_refine_ls_restrained_S_all 0.821
_refine_ls_R_factor_all 0.0356
_refine_ls_R_factor_gt 0.0321
_refine_ls_shift/su_max 0.000
_refine_ls_shift/su_mean 0.000
_refine_ls_structure_factor_coef Fsqd
_refine_ls_weighting_details 'w=1/[\s^2^(Fo^2^)+(0.1000P)^2^] where P=(Fo^2^+2Fc^2^)/3'
_refine_ls_weighting_scheme calc
_refine_ls_wR_factor_gt 0.1003
_refine_ls_wR_factor_ref 0.1059
_reflns_Friedel_coverage 0.000
_reflns_number_gt 1330
_reflns_number_total 1454
_reflns_threshold_expression 'I > 2\s(I)'
_cod_data_source_file c8dt01401a2.cif
_cod_data_source_block af2-1full
_cod_depositor_comments 'Adding full bibliography for 7046304.cif.'
_cod_original_cell_volume 333.02(5)
_cod_database_code 7046304
_chemical_oxdiff_formula 'C8 H12 Cl4 Fe N6'
_chemical_oxdiff_usercomment 'small black crystals'
_shelx_space_group_comment
;
The symmetry employed for this shelxl refinement is uniquely defined
by the following loop, which should always be used as a source of
symmetry information in preference to the above space-group names.
They are only intended as comments.
;
_reflns_odcompleteness_completeness 98.89
_reflns_odcompleteness_iscentric 1
_reflns_odcompleteness_theta 26.32
_olex2_refinement_description
;
1. Fixed Uiso
 At 1.2 times of:
  All C(H) groups
2.a Aromatic/amide H refined with riding coordinates:
 C7(H7), C8(H8), C9(H9)
;
_shelx_shelxl_version_number 2016/6
_olex2_date_sample_data_collection 2017-03-02
_olex2_submission_special_instructions 'No special instructions were received'
_oxdiff_exptl_absorpt_empirical_details
;
Empirical correction (ABSPACK) includes:
- Absorption correction using spherical harmonics
- Frame scaling
;
_oxdiff_exptl_absorpt_empirical_full_max 1.265
_oxdiff_exptl_absorpt_empirical_full_min 0.793

loop_
_space_group_symop_operation_xyz
'x, y, z'
'-x, -y, -z'

loop_
_atom_site_label
_atom_site_type_symbol
_atom_site_fract_x
_atom_site_fract_y
_atom_site_fract_z
_atom_site_U_iso_or_equiv
_atom_site_adp_type
_atom_site_occupancy
_atom_site_site_symmetry_order
_atom_site_calc_flag
_atom_site_refinement_flags_posn
_atom_site_refinement_flags_adp
_atom_site_refinement_flags_occupancy
Fe1 Fe 0.000000 0.500000 0.500000 0.01506(18) Uani 1 2 d S T P
Cl2 Cl 0.21268(9) 0.64576(9) 0.36881(9) 0.02098(19) Uani 1 1 d . . .
Cl3 Cl 0.11848(9) 0.18693(9) 0.41280(9) 0.0214(2) Uani 1 1 d . . .
N4 N 0.2726(3) 0.6734(3) 0.8126(3) 0.0162(4) Uani 1 1 d . . .
N5 N 0.8034(3) 0.6933(4) 1.0606(4) 0.0240(5) Uani 1 1 d . . .
N6 N 0.6043(3) 0.8757(4) 1.2022(3) 0.0215(5) Uani 1 1 d . . .
C7 C 0.4210(4) 0.9161(4) 1.1791(4) 0.0205(5) Uani 1 1 d . . .
H7 H 0.408156 1.012935 1.295253 0.025 Uiso 1 1 calc R . .
C8 C 0.4507(4) 0.6375(4) 0.8363(4) 0.0184(5) Uani 1 1 d . . .
H8 H 0.462861 0.544302 0.718087 0.022 Uiso 1 1 calc R . .
C9 C 0.2574(4) 0.8158(4) 0.9875(4) 0.0200(5) Uani 1 1 d . . .
H9 H 0.131162 0.843124 0.972827 0.024 Uiso 1 1 calc R . .
C10 C 0.6286(4) 0.7360(4) 1.0371(4) 0.0183(5) Uani 1 1 d . . .
H5A H 0.802(6) 0.587(6) 0.928(6) 0.041(9) Uiso 1 1 d . . .
H6 H 0.716(6) 0.930(6) 1.325(6) 0.044(10) Uiso 1 1 d . . .
H5B H 0.921(6) 0.760(5) 1.189(5) 0.036(9) Uiso 1 1 d . . .

loop_
_atom_site_aniso_label
_atom_site_aniso_U_11
_atom_site_aniso_U_22
_atom_site_aniso_U_33
_atom_site_aniso_U_23
_atom_site_aniso_U_13
_atom_site_aniso_U_12
Fe1 0.0129(3) 0.0158(3) 0.0103(3) 0.0043(2) 0.0019(2) 0.00433(19)
Cl2 0.0200(3) 0.0238(3) 0.0151(3) 0.0080(3) 0.0065(2) 0.0054(2)
Cl3 0.0198(3) 0.0189(3) 0.0163(3) 0.0050(2) 0.0032(2) 0.0078(2)
N4 0.0168(10) 0.0161(10) 0.0114(9) 0.0060(8) 0.0036(8) 0.0037(8)
N5 0.0186(11) 0.0231(11) 0.0182(11) 0.0054(9) 0.0028(9) 0.0047(9)
N6 0.0221(11) 0.0232(11) 0.0104(10) 0.0061(8) 0.0024(9) 0.0043(8)
C7 0.0236(13) 0.0197(12) 0.0143(11) 0.0066(9) 0.0078(10) 0.0048(10)
C8 0.0192(12) 0.0168(11) 0.0107(11) 0.0040(9) 0.0027(9) 0.0024(9)
C9 0.0189(12) 0.0218(13) 0.0183(12) 0.0101(10) 0.0075(10) 0.0063(10)
C10 0.0179(12) 0.0179(11) 0.0154(11) 0.0083(9) 0.0043(9) 0.0035(9)

loop_
_atom_type_symbol
_atom_type_description
_atom_type_scat_dispersion_real
_atom_type_scat_dispersion_imag
_atom_type_scat_source
C C 0.0033 0.0016 'International Tables Vol C Tables 4.2.6.8 and 6.1.1.4'
H H 0.0000 0.0000 'International Tables Vol C Tables 4.2.6.8 and 6.1.1.4'
Cl Cl 0.1484 0.1585 'International Tables Vol C Tables 4.2.6.8 and 6.1.1.4'
Fe Fe 0.3463 0.8444 'International Tables Vol C Tables 4.2.6.8 and 6.1.1.4'
N N 0.0061 0.0033 'International Tables Vol C Tables 4.2.6.8 and 6.1.1.4'

loop_
_exptl_crystal_face_index_h
_exptl_crystal_face_index_k
_exptl_crystal_face_index_l
_exptl_crystal_face_perp_dist
4 -10 3 0.1555
0 -10 7 0.0073
4 9 -8 0.0545
9 -1 -7 0.0082
7 0 4 0.1348
8 -1 3 0.0950
7 -3 4 0.0602
7 -3 4 0.1253

loop_
_geom_angle_atom_site_label_1
_geom_angle_atom_site_label_2
_geom_angle_atom_site_label_3
_geom_angle
_geom_angle_site_symmetry_1
_geom_angle_site_symmetry_3
Cl2 Fe1 Cl2 180.0 2_566 .
Cl3 Fe1 Cl2 91.63(2) 2_566 2_566
Cl3 Fe1 Cl2 91.63(2) . .
Cl3 Fe1 Cl2 88.37(2) 2_566 .
Cl3 Fe1 Cl2 88.37(2) . 2_566
Cl3 Fe1 Cl3 180.0 . 2_566
N4 Fe1 Cl2 88.54(5) . .
N4 Fe1 Cl2 91.46(5) 2_566 .
N4 Fe1 Cl2 91.46(5) . 2_566
N4 Fe1 Cl2 88.54(5) 2_566 2_566
N4 Fe1 Cl3 90.16(5) . 2_566
N4 Fe1 Cl3 90.16(5) 2_566 .
N4 Fe1 Cl3 89.84(5) 2_566 2_566
N4 Fe1 Cl3 89.84(5) . .
N4 Fe1 N4 180.00(10) 2_566 .
C8 N4 Fe1 120.31(15) . .
C8 N4 C9 118.4(2) . .
C9 N4 Fe1 121.25(16) . .
C10 N5 H5A 114(2) . .
C10 N5 H5B 123(2) . .
H5A N5 H5B 123(3) . .
C7 N6 H6 125(2) . .
C10 N6 C7 121.8(2) . .
C10 N6 H6 114(2) . .
N6 C7 H7 120.2 . .
C9 C7 N6 119.7(2) . .
C9 C7 H7 120.2 . .
N4 C8 H8 118.7 . .
N4 C8 C10 122.6(2) . .
C10 C8 H8 118.7 . .
N4 C9 H9 119.3 . .
C7 C9 N4 121.4(2) . .
C7 C9 H9 119.3 . .
N5 C10 N6 121.6(2) . .
N5 C10 C8 122.2(2) . .
N6 C10 C8 116.1(2) . .

loop_
_geom_bond_atom_site_label_1
_geom_bond_atom_site_label_2
_geom_bond_distance
_geom_bond_site_symmetry_2
Fe1 Cl2 2.4900(6) .
Fe1 Cl2 2.4900(6) 2_566
Fe1 Cl3 2.4458(6) 2_566
Fe1 Cl3 2.4458(6) .
Fe1 N4 2.208(2) 2_566
Fe1 N4 2.208(2) .
N4 C8 1.302(3) .
N4 C9 1.377(3) .
N5 C10 1.300(3) .
N5 H5A 1.00(3) .
N5 H5B 0.93(4) .
N6 C7 1.351(3) .
N6 C10 1.351(3) .
N6 H6 0.89(4) .
C7 H7 0.9300 .
C7 C9 1.344(4) .
C8 H8 0.9300 .
C8 C10 1.432(3) .
C9 H9 0.9300 .

loop_
_geom_torsion_atom_site_label_1
_geom_torsion_atom_site_label_2
_geom_torsion_atom_site_label_3
_geom_torsion_atom_site_label_4
_geom_torsion
Fe1 N4 C8 C10 -176.23(18)
Fe1 N4 C9 C7 177.72(19)
N4 C8 C10 N5 177.3(2)
N4 C8 C10 N6 -2.3(4)
N6 C7 C9 N4 -0.7(4)
C7 N6 C10 N5 -178.2(2)
C7 N6 C10 C8 1.5(3)
C8 N4 C9 C7 -0.2(4)
C9 N4 C8 C10 1.7(3)
C10 N6 C7 C9 -0.1(4)

loop_
_exptl_oxdiff_crystal_face_indexfrac_h
_exptl_oxdiff_crystal_face_indexfrac_k
_exptl_oxdiff_crystal_face_indexfrac_l
_exptl_oxdiff_crystal_face_x
_exptl_oxdiff_crystal_face_y
_exptl_oxdiff_crystal_face_z
4.3636 -9.7979 3.1478 -0.2934 -0.4791 -0.8273
0.1249 -9.9211 7.4188 -0.4650 -0.7593 -0.4553
3.9374 8.6799 -8.2749 0.6839 0.7210 0.1114
9.2658 -0.5344 -7.4106 0.4080 0.4301 -0.8054
6.6674 0.1910 3.6394 0.8279 -0.5071 -0.2398
7.5001 -0.7437 3.0801 0.7920 -0.4851 -0.3708
7.3192 -3.0243 4.2253 0.6356 -0.6028 -0.4824
7.1280 -2.8069 4.4286 0.6481 -0.6147 -0.4496
